data_4036450
loop_
_publ_author_name
'Koizumi, Akihiro'
'Kimura, Midori'
'Arai, Yuri'
'Tokoro, Yuichiro'
'Fukuzawa, Shin-ichi'

_publ_section_title
;
 Copper- and Silver-Catalyzed Diastereo- and Enantioselective Conjugate
 Addition Reaction of 1-Pyrroline Esters to Nitroalkenes:
 Diastereoselectivity Switch by Chiral Metal Complexes.
;
_journal_issue 21
_journal_name_full 'The Journal of organic chemistry'
_journal_page_first 10883
_journal_page_last 10891
_journal_paper_doi 10.1021/acs.joc.5b02024
_journal_volume 80
_journal_year 2015
_chemical_absolute_configuration ad
_chemical_formula_moiety 'C24 H24 Fe N2 O4'
_chemical_formula_sum 'C24 H24 Fe N2 O4'
_chemical_formula_weight 460.30
_space_group_crystal_system orthorhombic
_space_group_IT_number 19
_space_group_name_Hall 'P 2ac 2ab'
_space_group_name_H-M_alt 'P 21 21 21'
_atom_sites_solution_hydrogens geom
_audit_creation_method SHELXL-2014
_cell_angle_alpha 90
_cell_angle_beta 90
_cell_angle_gamma 90
_cell_formula_units_Z 4
_cell_length_a 5.962(2)
_cell_length_b 15.826(6)
_cell_length_c 22.366(9)
_cell_measurement_reflns_used 6465
_cell_measurement_temperature 93(2)
_cell_measurement_theta_max 31.1351
_cell_measurement_theta_min 3.1538
_cell_volume 2110.3(14)
_computing_cell_refinement 'RIGAKU CrystalClear'
_computing_data_collection 'RIGAKU CrystalClear'
_computing_data_reduction 'RIGAKU CrystalClear'
_computing_molecular_graphics 'Yadokari-XG 2009(Wakita Nemoto et al.)'
_computing_publication_material 'Yadokari-XG 2009(Wakita,Nemoto et al.)'
_computing_structure_refinement 'SHELXL-2014 (Sheldrick, 2014)'
_computing_structure_solution SIR-97
_diffrn_ambient_temperature 93(2)
_diffrn_detector_area_resol_mean 28.5714
_diffrn_measured_fraction_theta_full 0.997
_diffrn_measured_fraction_theta_max 0.998
_diffrn_measurement_device_type 'Rigaku VariMax Saturn'
_diffrn_measurement_method 'omega scans'
_diffrn_radiation_monochromator Confocal
_diffrn_radiation_source 'rotating-anode X-ray tube'
_diffrn_radiation_type MoK\a
_diffrn_radiation_wavelength 0.71075
_diffrn_reflns_av_R_equivalents 0.0699
_diffrn_reflns_av_unetI/netI 0.0730
_diffrn_reflns_Laue_measured_fraction_full 0.997
_diffrn_reflns_Laue_measured_fraction_max 0.998
_diffrn_reflns_limit_h_max 7
_diffrn_reflns_limit_h_min -7
_diffrn_reflns_limit_k_max 19
_diffrn_reflns_limit_k_min -19
_diffrn_reflns_limit_l_max 27
_diffrn_reflns_limit_l_min -22
_diffrn_reflns_number 15589
_diffrn_reflns_point_group_measured_fraction_full 0.998
_diffrn_reflns_point_group_measured_fraction_max 0.999
_diffrn_reflns_theta_full 25.242
_diffrn_reflns_theta_max 25.998
_diffrn_reflns_theta_min 3.154
_exptl_absorpt_coefficient_mu 0.749
_exptl_absorpt_correction_T_max 1.0000
_exptl_absorpt_correction_T_min 0.7922
_exptl_absorpt_correction_type multi-scan
_exptl_absorpt_process_details 'Jacobson, R. (1998) Private communication'
_exptl_crystal_colour Colorless
_exptl_crystal_density_diffrn 1.449
_exptl_crystal_description Prism
_exptl_crystal_F_000 960
_exptl_crystal_size_max 0.460
_exptl_crystal_size_mid 0.060
_exptl_crystal_size_min 0.020
_refine_diff_density_max 0.364
_refine_diff_density_min -0.854
_refine_diff_density_rms 0.087
_refine_ls_abs_structure_details
;
 Flack x determined using 950 quotients [(I+)-(I-)]/[(I+)+(I-)]
 (Parsons, Flack and Wagner, Acta Cryst. B69 (2013) 249-259).
;
_refine_ls_abs_structure_Flack 0.023(15)
_refine_ls_extinction_method none
_refine_ls_goodness_of_fit_ref 0.746
_refine_ls_hydrogen_treatment constr
_refine_ls_matrix_type full
_refine_ls_number_parameters 281
_refine_ls_number_reflns 4153
_refine_ls_number_restraints 0
_refine_ls_restrained_S_all 0.746
_refine_ls_R_factor_all 0.0624
_refine_ls_R_factor_gt 0.0492
_refine_ls_shift/su_max 0.001
_refine_ls_shift/su_mean 0.000
_refine_ls_structure_factor_coef Fsqd
_refine_ls_weighting_details 'w=1/[\s^2^(Fo^2^)+(0.1000P)^2^] where P=(Fo^2^+2Fc^2^)/3'
_refine_ls_weighting_scheme calc
_refine_ls_wR_factor_gt 0.1132
_refine_ls_wR_factor_ref 0.1263
_reflns_Friedel_coverage 0.725
_reflns_Friedel_fraction_full 1.000
_reflns_Friedel_fraction_max 1.000
_reflns_number_gt 3209
_reflns_number_total 4153
_reflns_threshold_expression 'I > 2\s(I)'
_cod_data_source_file jo5b02024_si_002.cif
_cod_data_source_block 0604
_cod_depositor_comments
;
The following automatic conversions were performed:

data item '_exptl_absorpt_correction_type' value 'Multi-scan' was
changed to 'multi-scan' in accordance with the
/home/saulius/struct/COD-crude-data/automatic-downloads/DataCite-retrospective/ACS/depositions/lib/dictionaries/cif_core.dic
dictionary named 'cif_core.dic' version 2.4.2 last updated on
2011-04-26.

Automatic conversion script
Id: cif_fix_values 6909 2019-04-08 15:41:33Z antanas 
;
_cod_original_cell_volume 2110.2(14)
_cod_database_code 4036450
_shelx_space_group_comment
;
The symmetry employed for this shelxl refinement is uniquely defined
by the following loop, which should always be used as a source of
symmetry information in preference to the above space-group names.
They are only intended as comments.
;
_shelx_estimated_absorpt_t_min 0.725
_shelx_estimated_absorpt_t_max 0.985
_shelxl_version_number 2014-3

loop_
_space_group_symop_operation_xyz
'x, y, z'
'-x+1/2, -y, z+1/2'
'x+1/2, -y+1/2, -z'
'-x, y+1/2, -z+1/2'

loop_
_atom_site_label
_atom_site_type_symbol
_atom_site_fract_x
_atom_site_fract_y
_atom_site_fract_z
_atom_site_U_iso_or_equiv
_atom_site_adp_type
_atom_site_occupancy
_atom_site_site_symmetry_order
_atom_site_calc_flag
_atom_site_refinement_flags_posn
_atom_site_refinement_flags_adp
Fe1 Fe 0.10291(12) 0.01302(4) 0.88255(3) 0.0374(2) Uani 1 1 d . .
O1 O 0.4855(7) 0.4157(2) 0.82312(16) 0.0470(9) Uani 1 1 d . .
O2 O 0.1108(8) 0.3832(2) 0.92185(19) 0.0567(10) Uani 1 1 d . .
N3 N 0.4959(7) 0.2333(3) 0.78204(17) 0.0347(9) Uani 1 1 d . .
O4 O 0.5947(7) 0.3327(2) 0.89892(17) 0.0523(10) Uani 1 1 d . .
N1 N 0.1186(8) 0.3161(3) 0.94812(19) 0.0430(10) Uani 1 1 d . .
C25 C 0.2747(8) 0.2086(3) 0.8737(2) 0.0327(10) Uani 1 1 d . .
H24 H 0.4084 0.1987 0.8998 0.039 Uiso 1 1 calc R U
C1 C -0.0041(9) 0.1026(3) 0.8223(2) 0.0389(12) Uani 1 1 d . .
H15 H -0.1372 0.1353 0.8253 0.047 Uiso 1 1 calc R U
C2 C 0.1085(14) 0.0190(4) 0.9741(2) 0.0638(18) Uani 1 1 d . .
H19 H 0.1639 0.0645 0.9976 0.077 Uiso 1 1 calc R U
C3 C 0.1426(9) 0.3093(3) 0.7884(2) 0.0409(12) Uani 1 1 d . .
H9 H 0.1079 0.3684 0.7995 0.049 Uiso 1 1 calc R U
H10 H 0.0068 0.2742 0.7942 0.049 Uiso 1 1 calc R U
C4 C 0.5479(8) 0.2141(3) 0.6751(2) 0.0377(12) Uani 1 1 d . .
O5 O 0.1577(10) 0.3102(3) 1.00149(18) 0.0820(16) Uani 1 1 d . .
C6 C 0.3408(8) 0.2749(3) 0.8253(2) 0.0321(11) Uani 1 1 d . .
C7 C 0.0157(11) 0.0219(4) 0.7942(2) 0.0500(15) Uani 1 1 d . .
H16 H -0.1015 -0.0083 0.7750 0.060 Uiso 1 1 calc R U
C8 C 0.2119(8) 0.1255(3) 0.8452(2) 0.0348(11) Uani 1 1 d . .
C9 C 0.3617(10) 0.0581(3) 0.8317(2) 0.0439(13) Uani 1 1 d . .
H17 H 0.5161 0.0557 0.8421 0.053 Uiso 1 1 calc R U
C10 C 0.6205(11) 0.4826(3) 0.8485(3) 0.0581(15) Uani 1 1 d . .
H6 H 0.5514 0.5023 0.8858 0.087 Uiso 1 1 calc R U
H7 H 0.6300 0.5296 0.8201 0.087 Uiso 1 1 calc R U
H8 H 0.7715 0.4612 0.8569 0.087 Uiso 1 1 calc R U
C11 C 0.2271(9) 0.3037(4) 0.7233(2) 0.0473(13) Uani 1 1 d . .
H11 H 0.1125 0.2780 0.6969 0.057 Uiso 1 1 calc R U
H12 H 0.2672 0.3602 0.7077 0.057 Uiso 1 1 calc R U
C12 C 0.0775(9) 0.2364(3) 0.9142(2) 0.0408(12) Uani 1 1 d . .
H13 H -0.0576 0.2441 0.8891 0.049 Uiso 1 1 calc R U
H14 H 0.0452 0.1906 0.9431 0.049 Uiso 1 1 calc R U
C13 C 0.4291(9) 0.2484(3) 0.7283(2) 0.0361(11) Uani 1 1 d . .
C14 C -0.1139(11) 0.0093(3) 0.9536(2) 0.0517(14) Uani 1 1 d . .
H20 H -0.2347 0.0473 0.9605 0.062 Uiso 1 1 calc R U
C15 C 0.5687(13) 0.1924(4) 0.5679(3) 0.0650(18) Uani 1 1 d . .
H1 H 0.5063 0.2001 0.5292 0.078 Uiso 1 1 calc R U
C16 C 0.4856(8) 0.3438(3) 0.8545(2) 0.0364(11) Uani 1 1 d . .
C17 C -0.1241(10) -0.0662(3) 0.9213(2) 0.0496(14) Uani 1 1 d . .
H21 H -0.2545 -0.0884 0.9026 0.060 Uiso 1 1 calc R U
C18 C 0.4620(10) 0.2255(3) 0.6177(2) 0.0494(13) Uani 1 1 d . .
H2 H 0.3272 0.2567 0.6126 0.059 Uiso 1 1 calc R U
C19 C 0.7446(9) 0.1695(4) 0.6811(3) 0.0532(15) Uani 1 1 d . .
H3 H 0.8069 0.1612 0.7198 0.064 Uiso 1 1 calc R U
C20 C 0.2412(11) -0.0050(4) 0.8001(2) 0.0541(16) Uani 1 1 d . .
H18 H 0.3014 -0.0565 0.7854 0.065 Uiso 1 1 calc R U
C21 C 0.8532(12) 0.1365(5) 0.6316(3) 0.0680(19) Uani 1 1 d . .
H4 H 0.9885 0.1055 0.6365 0.082 Uiso 1 1 calc R U
C22 C 0.7643(13) 0.1486(5) 0.5749(3) 0.072(2) Uani 1 1 d . .
H5 H 0.8398 0.1265 0.5409 0.086 Uiso 1 1 calc R U
C23 C 0.0882(13) -0.1038(4) 0.9209(3) 0.0597(16) Uani 1 1 d . .
H22 H 0.1268 -0.1556 0.9020 0.072 Uiso 1 1 calc R U
C24 C 0.2347(12) -0.0510(5) 0.9535(3) 0.072(2) Uani 1 1 d . .
H23 H 0.3899 -0.0607 0.9604 0.086 Uiso 1 1 calc R U

loop_
_atom_site_aniso_label
_atom_site_aniso_U_11
_atom_site_aniso_U_22
_atom_site_aniso_U_33
_atom_site_aniso_U_23
_atom_site_aniso_U_13
_atom_site_aniso_U_12
Fe1 0.0477(4) 0.0342(4) 0.0303(4) 0.0019(3) 0.0056(3) -0.0025(3)
O1 0.069(2) 0.0357(19) 0.0361(19) 0.0048(16) -0.0009(18) -0.0081(18)
O2 0.074(3) 0.039(2) 0.057(3) -0.0025(18) -0.002(3) -0.001(2)
N3 0.040(2) 0.037(2) 0.028(2) 0.0041(18) 0.0015(18) 0.0002(18)
O4 0.052(2) 0.051(2) 0.053(2) 0.0109(17) -0.016(2) -0.013(2)
N1 0.043(2) 0.048(3) 0.038(2) -0.009(2) 0.001(2) -0.004(2)
C25 0.038(2) 0.032(2) 0.028(2) 0.0049(19) 0.003(2) 0.002(2)
C1 0.051(3) 0.036(3) 0.029(3) 0.003(2) -0.003(2) -0.002(2)
C2 0.102(5) 0.061(4) 0.029(3) 0.007(3) -0.004(3) -0.030(5)
C3 0.043(3) 0.042(3) 0.038(3) 0.006(2) -0.001(2) 0.006(2)
C4 0.047(3) 0.039(3) 0.027(2) 0.001(2) -0.001(2) -0.006(2)
O5 0.130(5) 0.082(3) 0.034(2) -0.007(2) -0.005(3) -0.026(3)
C6 0.035(3) 0.034(2) 0.026(2) 0.0030(19) 0.002(2) 0.002(2)
C7 0.078(4) 0.041(3) 0.030(3) -0.004(2) -0.004(3) -0.013(3)
C8 0.044(3) 0.031(2) 0.029(2) 0.0034(19) 0.005(2) -0.001(2)
C9 0.050(3) 0.038(3) 0.044(3) 0.005(2) 0.013(3) 0.003(3)
C10 0.080(4) 0.040(3) 0.055(3) -0.007(3) 0.003(3) -0.018(3)
C11 0.059(3) 0.051(3) 0.032(3) 0.002(2) -0.007(3) 0.011(3)
C12 0.043(3) 0.040(3) 0.039(3) -0.007(2) 0.004(2) -0.008(3)
C13 0.049(3) 0.030(2) 0.029(2) 0.0019(18) 0.001(2) -0.003(2)
C14 0.073(4) 0.042(3) 0.041(3) 0.002(2) 0.024(3) 0.004(3)
C15 0.095(5) 0.074(4) 0.026(3) -0.010(3) -0.004(3) 0.002(4)
C16 0.039(3) 0.035(3) 0.035(3) 0.007(2) 0.004(2) 0.001(2)
C17 0.059(4) 0.043(3) 0.047(3) 0.002(2) 0.009(3) -0.005(3)
C18 0.068(4) 0.049(3) 0.032(3) -0.003(3) -0.002(3) 0.005(3)
C19 0.056(4) 0.066(4) 0.038(3) -0.007(3) 0.000(3) 0.009(3)
C20 0.085(5) 0.036(3) 0.041(3) -0.004(2) 0.023(3) 0.003(3)
C21 0.067(4) 0.086(5) 0.051(4) -0.018(3) 0.007(3) 0.019(4)
C22 0.086(5) 0.087(5) 0.043(4) -0.024(4) 0.017(4) -0.007(4)
C23 0.088(5) 0.040(3) 0.051(4) 0.010(3) 0.014(4) 0.003(4)
C24 0.059(4) 0.100(6) 0.055(4) 0.038(4) 0.001(3) 0.013(4)

loop_
_atom_type_symbol
_atom_type_description
_atom_type_scat_dispersion_real
_atom_type_scat_dispersion_imag
_atom_type_scat_source
C C 0.0033 0.0016 'International Tables Vol C Tables 4.2.6.8 and 6.1.1.4'
H H 0.0000 0.0000 'International Tables Vol C Tables 4.2.6.8 and 6.1.1.4'
N N 0.0061 0.0033 'International Tables Vol C Tables 4.2.6.8 and 6.1.1.4'
O O 0.0106 0.0060 'International Tables Vol C Tables 4.2.6.8 and 6.1.1.4'
Fe Fe 0.3463 0.8444 'International Tables Vol C Tables 4.2.6.8 and 6.1.1.4'

loop_
_geom_angle_atom_site_label_1
_geom_angle_atom_site_label_2
_geom_angle_atom_site_label_3
_geom_angle
C17 Fe1 C20 124.5(2)
C17 Fe1 C23 40.1(3)
C20 Fe1 C23 105.7(2)
C17 Fe1 C24 67.6(3)
C20 Fe1 C24 118.6(3)
C23 Fe1 C24 40.5(3)
C17 Fe1 C9 162.2(2)
C20 Fe1 C9 40.6(2)
C23 Fe1 C9 125.6(3)
C24 Fe1 C9 108.4(3)
C17 Fe1 C7 106.5(2)
C20 Fe1 C7 40.5(3)
C23 Fe1 C7 117.2(2)
C24 Fe1 C7 151.9(3)
C9 Fe1 C7 68.3(2)
C17 Fe1 C14 40.0(2)
C20 Fe1 C14 162.2(3)
C23 Fe1 C14 67.8(2)
C24 Fe1 C14 68.0(3)
C9 Fe1 C14 156.5(2)
C7 Fe1 C14 126.2(3)
C17 Fe1 C2 67.3(2)
C20 Fe1 C2 154.5(3)
C23 Fe1 C2 67.9(2)
C24 Fe1 C2 40.5(3)
C9 Fe1 C2 121.8(3)
C7 Fe1 C2 164.7(3)
C14 Fe1 C2 40.3(3)
C17 Fe1 C1 119.8(2)
C20 Fe1 C1 68.2(2)
C23 Fe1 C1 152.4(3)
C24 Fe1 C1 166.2(3)
C9 Fe1 C1 68.3(2)
C7 Fe1 C1 40.7(2)
C14 Fe1 C1 109.4(2)
C2 Fe1 C1 128.9(2)
C17 Fe1 C8 155.3(2)
C20 Fe1 C8 68.2(2)
C23 Fe1 C8 164.2(2)
C24 Fe1 C8 128.3(3)
C9 Fe1 C8 40.48(19)
C7 Fe1 C8 68.4(2)
C14 Fe1 C8 122.4(2)
C2 Fe1 C8 111.0(2)
C1 Fe1 C8 40.6(2)
C16 O1 C10 114.6(4)
C13 N3 C6 109.4(4)
O2 N1 O5 123.2(4)
O2 N1 C12 119.1(4)
O5 N1 C12 117.7(4)
C8 C25 C12 107.9(4)
C8 C25 C6 110.8(4)
C12 C25 C6 114.0(4)
C8 C25 H24 108.0
C12 C25 H24 108.0
C6 C25 H24 108.0
C7 C1 C8 108.0(5)
C7 C1 Fe1 69.3(3)
C8 C1 Fe1 70.2(3)
C7 C1 H15 126.0
C8 C1 H15 126.0
Fe1 C1 H15 126.1
C14 C2 C24 107.9(6)
C14 C2 Fe1 69.8(3)
C24 C2 Fe1 69.3(3)
C14 C2 H19 126.0
C24 C2 H19 126.0
Fe1 C2 H19 126.4
C6 C3 C11 103.6(4)
C6 C3 H9 111.0
C11 C3 H9 111.0
C6 C3 H10 111.0
C11 C3 H10 111.0
H9 C3 H10 109.0
C19 C4 C18 118.0(5)
C19 C4 C13 121.1(5)
C18 C4 C13 121.0(5)
N3 C6 C16 103.9(4)
N3 C6 C3 106.5(4)
C16 C6 C3 114.1(4)
N3 C6 C25 108.1(4)
C16 C6 C25 108.9(4)
C3 C6 C25 114.6(4)
C20 C7 C1 107.8(5)
C20 C7 Fe1 69.4(3)
C1 C7 Fe1 70.0(3)
C20 C7 H16 126.1
C1 C7 H16 126.1
Fe1 C7 H16 126.1
C9 C8 C1 107.3(4)
C9 C8 C25 126.0(5)
C1 C8 C25 126.5(4)
C9 C8 Fe1 68.8(3)
C1 C8 Fe1 69.2(3)
C25 C8 Fe1 131.0(3)
C20 C9 C8 108.4(5)
C20 C9 Fe1 69.5(3)
C8 C9 Fe1 70.7(3)
C20 C9 H17 125.8
C8 C9 H17 125.8
Fe1 C9 H17 125.5
O1 C10 H6 109.5
O1 C10 H7 109.5
H6 C10 H7 109.5
O1 C10 H8 109.5
H6 C10 H8 109.5
H7 C10 H8 109.5
C13 C11 C3 103.1(4)
C13 C11 H11 111.1
C3 C11 H11 111.1
C13 C11 H12 111.1
C3 C11 H12 111.1
H11 C11 H12 109.1
N1 C12 C25 114.4(4)
N1 C12 H13 108.7
C25 C12 H13 108.7
N1 C12 H14 108.7
C25 C12 H14 108.7
H13 C12 H14 107.6
N3 C13 C4 122.0(5)
N3 C13 C11 115.3(4)
C4 C13 C11 122.7(4)
C17 C14 C2 107.6(6)
C17 C14 Fe1 69.6(3)
C2 C14 Fe1 69.9(3)
C17 C14 H20 126.2
C2 C14 H20 126.2
Fe1 C14 H20 125.9
C22 C15 C18 119.4(6)
C22 C15 H1 120.3
C18 C15 H1 120.3
O4 C16 O1 123.9(5)
O4 C16 C6 123.6(5)
O1 C16 C6 112.4(4)
C14 C17 C23 109.2(6)
C14 C17 Fe1 70.5(3)
C23 C17 Fe1 70.0(3)
C14 C17 H21 125.4
C23 C17 H21 125.4
Fe1 C17 H21 125.7
C15 C18 C4 121.6(5)
C15 C18 H2 119.2
C4 C18 H2 119.2
C4 C19 C21 121.0(6)
C4 C19 H3 119.5
C21 C19 H3 119.5
C7 C20 C9 108.4(5)
C7 C20 Fe1 70.1(3)
C9 C20 Fe1 69.9(3)
C7 C20 H18 125.8
C9 C20 H18 125.8
Fe1 C20 H18 125.8
C19 C21 C22 120.0(6)
C19 C21 H4 120.0
C22 C21 H4 120.0
C15 C22 C21 120.1(6)
C15 C22 H5 119.9
C21 C22 H5 119.9
C17 C23 C24 107.6(6)
C17 C23 Fe1 69.9(3)
C24 C23 Fe1 69.7(3)
C17 C23 H22 126.2
C24 C23 H22 126.2
Fe1 C23 H22 125.8
C23 C24 C2 107.6(6)
C23 C24 Fe1 69.7(3)
C2 C24 Fe1 70.2(3)
C23 C24 H23 126.2
C2 C24 H23 126.2
Fe1 C24 H23 125.5

loop_
_geom_bond_atom_site_label_1
_geom_bond_atom_site_label_2
_geom_bond_distance
Fe1 C17 2.038(6)
Fe1 C20 2.040(5)
Fe1 C23 2.040(5)
Fe1 C24 2.040(6)
Fe1 C9 2.045(5)
Fe1 C7 2.048(5)
Fe1 C14 2.050(5)
Fe1 C2 2.051(5)
Fe1 C1 2.057(5)
Fe1 C8 2.071(5)
O1 C16 1.337(6)
O1 C10 1.446(6)
O2 N1 1.215(5)
N3 C13 1.289(6)
N3 C6 1.491(6)
O4 C16 1.201(6)
N1 O5 1.220(6)
N1 C12 1.491(6)
C25 C8 1.509(6)
C25 C12 1.548(6)
C25 C6 1.559(6)
C25 H24 1.0000
C1 C7 1.427(7)
C1 C8 1.433(7)
C1 H15 0.9500
C2 C14 1.412(10)
C2 C24 1.416(10)
C2 H19 0.9500
C3 C6 1.541(7)
C3 C11 1.542(7)
C3 H9 0.9900
C3 H10 0.9900
C4 C19 1.375(8)
C4 C18 1.394(7)
C4 C13 1.487(7)
C6 C16 1.536(7)
C7 C20 1.416(9)
C7 H16 0.9500
C8 C9 1.424(7)
C9 C20 1.418(8)
C9 H17 0.9500
C10 H6 0.9800
C10 H7 0.9800
C10 H8 0.9800
C11 C13 1.492(7)
C11 H11 0.9900
C11 H12 0.9900
C12 H13 0.9900
C12 H14 0.9900
C14 C17 1.398(7)
C14 H20 0.9500
C15 C22 1.365(10)
C15 C18 1.386(8)
C15 H1 0.9500
C17 C23 1.399(9)
C17 H21 0.9500
C18 H2 0.9500
C19 C21 1.385(8)
C19 H3 0.9500
C20 H18 0.9500
C21 C22 1.388(9)
C21 H4 0.9500
C22 H5 0.9500
C23 C24 1.413(10)
C23 H22 0.9500
C24 H23 0.9500

loop_
_geom_torsion_atom_site_label_1
_geom_torsion_atom_site_label_2
_geom_torsion_atom_site_label_3
_geom_torsion_atom_site_label_4
_geom_torsion
C13 N3 C6 C16 -113.1(4)
C13 N3 C6 C3 7.7(5)
C13 N3 C6 C25 131.3(4)
C11 C3 C6 N3 -13.5(5)
C11 C3 C6 C16 100.5(5)
C11 C3 C6 C25 -132.9(4)
C8 C25 C6 N3 -46.2(5)
C12 C25 C6 N3 -168.1(4)
C8 C25 C6 C16 -158.5(4)
C12 C25 C6 C16 79.6(5)
C8 C25 C6 C3 72.4(5)
C12 C25 C6 C3 -49.6(5)
C8 C1 C7 C20 0.5(6)
Fe1 C1 C7 C20 -59.3(4)
C8 C1 C7 Fe1 59.8(3)
C7 C1 C8 C9 -0.8(5)
Fe1 C1 C8 C9 58.4(3)
C7 C1 C8 C25 174.5(4)
Fe1 C1 C8 C25 -126.3(5)
C7 C1 C8 Fe1 -59.2(3)
C12 C25 C8 C9 -145.3(5)
C6 C25 C8 C9 89.3(5)
C12 C25 C8 C1 40.2(6)
C6 C25 C8 C1 -85.3(6)
C12 C25 C8 Fe1 -53.1(6)
C6 C25 C8 Fe1 -178.6(3)
C1 C8 C9 C20 0.9(6)
C25 C8 C9 C20 -174.5(4)
Fe1 C8 C9 C20 59.5(4)
C1 C8 C9 Fe1 -58.6(3)
C25 C8 C9 Fe1 126.0(5)
C6 C3 C11 C13 13.9(5)
O2 N1 C12 C25 75.0(7)
O5 N1 C12 C25 -105.4(6)
C8 C25 C12 N1 177.2(4)
C6 C25 C12 N1 -59.3(6)
C6 N3 C13 C4 -178.9(4)
C6 N3 C13 C11 1.9(6)
C19 C4 C13 N3 -4.8(8)
C18 C4 C13 N3 174.7(5)
C19 C4 C13 C11 174.3(5)
C18 C4 C13 C11 -6.3(8)
C3 C11 C13 N3 -10.6(6)
C3 C11 C13 C4 170.3(5)
C24 C2 C14 C17 0.6(6)
Fe1 C2 C14 C17 59.6(4)
C24 C2 C14 Fe1 -59.0(4)
C10 O1 C16 O4 -3.1(7)
C10 O1 C16 C6 -179.7(4)
N3 C6 C16 O4 -90.2(6)
C3 C6 C16 O4 154.2(5)
C25 C6 C16 O4 24.8(6)
N3 C6 C16 O1 86.4(5)
C3 C6 C16 O1 -29.1(6)
C25 C6 C16 O1 -158.6(4)
C2 C14 C17 C23 -0.4(6)
Fe1 C14 C17 C23 59.5(4)
C2 C14 C17 Fe1 -59.9(4)
C22 C15 C18 C4 -1.0(10)
C19 C4 C18 C15 0.7(8)
C13 C4 C18 C15 -178.7(6)
C18 C4 C19 C21 -0.4(9)
C13 C4 C19 C21 179.1(6)
C1 C7 C20 C9 0.1(6)
Fe1 C7 C20 C9 -59.6(4)
C1 C7 C20 Fe1 59.7(4)
C8 C9 C20 C7 -0.6(6)
Fe1 C9 C20 C7 59.7(4)
C8 C9 C20 Fe1 -60.3(4)
C4 C19 C21 C22 0.4(11)
C18 C15 C22 C21 1.0(11)
C19 C21 C22 C15 -0.7(11)
C14 C17 C23 C24 0.0(6)
Fe1 C17 C23 C24 59.8(4)
C14 C17 C23 Fe1 -59.8(4)
C17 C23 C24 C2 0.3(7)
Fe1 C23 C24 C2 60.2(4)
C17 C23 C24 Fe1 -59.8(4)
C14 C2 C24 C23 -0.6(7)
Fe1 C2 C24 C23 -59.9(4)
C14 C2 C24 Fe1 59.3(4)
